data_4321469
loop_
_publ_author_name
'Stephen Fox'
'Robert T. Stibrany'
'Joseph A. Potenza'
'Spencer Knapp'
'Harvey J. Schugar'

_publ_section_title
;
 Copper(II) and Nickel(II) Complexes of Binucleating Macrocyclic
 Bis(disulfide)tetramine Ligands
;
_journal_name_full 'Inorganic Chemistry'
_journal_page_first 4950
_journal_page_last 4961
_journal_paper_doi 10.1021/ic000380p
_journal_volume 39
_journal_year 2000
_chemical_formula_sum 'C28 H56 N4 S4'
_chemical_formula_weight 577.01
_chemical_name_systematic
;
 6S^*^,7S^*^,16S^*^,17S^*^-3,3,10,10,13,13,20,20-Octamethyl-
diperhydrobenzo-[f,p]-1,2,10,12-tetrathia-5,8,15,18-
tetraaza-cycloicosane
;
_space_group_IT_number 14
_symmetry_cell_setting monoclinic
_symmetry_space_group_name_Hall '-P 2ybc'
_symmetry_space_group_name_H-M 'P 1 21/c 1'
_atom_sites_solution_hydrogens geom
_atom_sites_solution_primary direct
_atom_sites_solution_secondary difmap
_audit_creation_method SHELXL-97
_cell_angle_alpha 90.000(12)
_cell_angle_beta 93.074(10)
_cell_angle_gamma 90.000(13)
_cell_formula_units_Z 4
_cell_length_a 12.0309(16)
_cell_length_b 9.7063(18)
_cell_length_c 28.769(3)
_cell_measurement_reflns_used 25
_cell_measurement_temperature 293(2)
_cell_measurement_theta_max 18
_cell_measurement_theta_min 12
_cell_volume 3354.7(8)
_computing_cell_refinement 'Enraf-Nonius SDP (1983)'
_computing_data_collection 'Enraf-Nonius SDP (1983)'
_computing_data_reduction 'CAD-4/PC (Kretschmar, 1994)'
_computing_molecular_graphics 'ORTEP3 (L. J. Farrugia, 1997)'
_computing_publication_material 'SHELXL-97/2 (Sheldrick,1997)'
_computing_structure_refinement 'SHELXL-97 (Sheldrick, 1997)'
_computing_structure_solution 'SHELXS-97 (Sheldrick, 1990)'
_diffrn_ambient_temperature 293(2)
_diffrn_measured_fraction_theta_full 1.000
_diffrn_measured_fraction_theta_max 1.000
_diffrn_measurement_device_type 'Enraf-Nonius CAD-4'
_diffrn_measurement_method 'scintillation counter'
_diffrn_radiation_monochromator graphite
_diffrn_radiation_source 'fine-focus sealed tube'
_diffrn_radiation_type CuK\a
_diffrn_radiation_wavelength 1.54184
_diffrn_reflns_av_R_equivalents 0.0476
_diffrn_reflns_av_sigmaI/netI 0.0455
_diffrn_reflns_limit_h_max 14
_diffrn_reflns_limit_h_min -10
_diffrn_reflns_limit_k_max 10
_diffrn_reflns_limit_k_min -11
_diffrn_reflns_limit_l_max 35
_diffrn_reflns_limit_l_min -35
_diffrn_reflns_number 11899
_diffrn_reflns_theta_full 70.09
_diffrn_reflns_theta_max 70.09
_diffrn_reflns_theta_min 3.08
_diffrn_standards_decay_% none
_diffrn_standards_interval_count 200
_diffrn_standards_number 3
_exptl_absorpt_coefficient_mu 2.757
_exptl_absorpt_correction_T_max 0.47
_exptl_absorpt_correction_T_min 0.49
_exptl_absorpt_correction_type psi-scan
_exptl_crystal_colour Colorless
_exptl_crystal_density_diffrn 1.142
_exptl_crystal_density_method 'not measured'
_exptl_crystal_description Tabloid
_exptl_crystal_F_000 1264
_exptl_crystal_size_max 0.30
_exptl_crystal_size_mid 0.22
_exptl_crystal_size_min 0.10
_refine_diff_density_max 0.747
_refine_diff_density_min -0.401
_refine_diff_density_rms 0.050
_refine_ls_extinction_method none
_refine_ls_goodness_of_fit_ref 1.022
_refine_ls_hydrogen_treatment mixed
_refine_ls_matrix_type full
_refine_ls_number_parameters 549
_refine_ls_number_reflns 6372
_refine_ls_number_restraints 0
_refine_ls_restrained_S_all 1.022
_refine_ls_R_factor_all 0.0935
_refine_ls_R_factor_gt 0.0589
_refine_ls_shift/su_max 0.023
_refine_ls_shift/su_mean 0.001
_refine_ls_structure_factor_coef Fsqd
_refine_ls_weighting_details 'calc w=1/[\s^2^(Fo^2^)+(0.0993P)^2^+1.0060P] where P=(Fo^2^+2Fc^2^)/3'
_refine_ls_weighting_scheme calc
_refine_ls_wR_factor_gt 0.1595
_refine_ls_wR_factor_ref 0.1852
_reflns_number_gt 4291
_reflns_number_total 6372
_reflns_threshold_expression >2sigma(I)
_cod_data_source_file ic000380p_1.cif
_cod_data_source_block Rac-9
_cod_database_code 4321469

loop_
_symmetry_equiv_pos_as_xyz
'x, y, z'
'x, -y+1/2, z+1/2'
'-x, -y, -z'
'-x, y-1/2, -z-1/2'

loop_
_atom_site_label
_atom_site_type_symbol
_atom_site_fract_x
_atom_site_fract_y
_atom_site_fract_z
_atom_site_U_iso_or_equiv
_atom_site_adp_type
_atom_site_occupancy
_atom_site_symmetry_multiplicity
_atom_site_calc_flag
_atom_site_refinement_flags
_atom_site_disorder_assembly
_atom_site_disorder_group
S2' S 0.41023(7) 0.33662(9) 0.06296(3) 0.0637(2) Uani 1 1 d . . .
S1 S 0.56362(7) 0.26563(11) 0.08373(3) 0.0730(3) Uani 1 1 d . . .
S1' S 0.21386(8) 0.13777(15) 0.20480(4) 0.0936(4) Uani 1 1 d . . .
S2 S 0.18674(10) 0.01422(12) 0.25997(4) 0.0933(4) Uani 1 1 d . . .
N1 N 0.5182(2) 0.1326(3) 0.21586(9) 0.0617(7) Uani 1 1 d . . .
N2' N 0.2419(2) 0.0869(3) 0.02778(10) 0.0613(7) Uani 1 1 d . . .
N1' N 0.1464(3) 0.0028(4) 0.10946(11) 0.0700(8) Uani 1 1 d . . .
N2 N 0.4003(3) 0.1768(4) 0.29740(11) 0.0767(9) Uani 1 1 d . . .
C13' C 0.4783(4) 0.2806(5) -0.02593(14) 0.0780(11) Uani 1 1 d . . .
C10' C 0.3780(3) 0.2633(4) 0.00397(10) 0.0612(8) Uani 1 1 d . . .
C8' C 0.2131(3) -0.0566(4) 0.03394(12) 0.0601(8) Uani 1 1 d . . .
C9' C 0.3464(3) 0.1117(4) 0.00545(11) 0.0596(8) Uani 1 1 d . . .
C3' C 0.1155(3) -0.0657(4) 0.06560(12) 0.0637(8) Uani 1 1 d . . .
C1' C 0.0787(3) 0.1552(5) 0.17062(14) 0.0795(11) Uani 1 1 d . . .
C4' C 0.0711(4) -0.2123(5) 0.06976(19) 0.0896(13) Uani 1 1 d . . .
C7' C 0.1857(4) -0.1288(5) -0.01221(15) 0.0790(11) Uani 1 1 d . . .
C2' C 0.0580(3) 0.0293(6) 0.14086(16) 0.0868(12) Uani 1 1 d . . .
C14' C 0.2808(4) 0.3528(6) -0.01456(19) 0.0879(12) Uani 1 1 d . . .
C5' C 0.0448(4) -0.2788(6) 0.0227(2) 0.1046(16) Uani 1 1 d . . .
C6' C 0.1458(5) -0.2750(6) -0.0061(3) 0.1060(17) Uani 1 1 d . . .
C11' C 0.0991(5) 0.2820(6) 0.1403(3) 0.1119(17) Uani 1 1 d . . .
C12' C -0.0193(4) 0.1775(9) 0.2013(2) 0.1080(18) Uani 1 1 d . . .
C1 C 0.5488(3) 0.1404(3) 0.13148(10) 0.0588(7) Uani 1 1 d . . .
C2 C 0.5309(3) 0.2218(4) 0.17576(11) 0.0610(8) Uani 1 1 d . . .
C3 C 0.5753(3) 0.1779(4) 0.25964(10) 0.0598(8) Uani 1 1 d . . .
C4 C 0.6958(3) 0.1279(6) 0.26161(14) 0.0760(10) Uani 1 1 d . . .
C5 C 0.7571(4) 0.1539(7) 0.30800(17) 0.0966(15) Uani 1 1 d . . .
C6 C 0.6952(4) 0.0881(6) 0.34639(16) 0.0908(13) Uani 1 1 d . . .
C7 C 0.5768(4) 0.1418(5) 0.34660(13) 0.0775(10) Uani 1 1 d . . .
C8 C 0.5137(3) 0.1200(4) 0.29977(11) 0.0614(8) Uani 1 1 d . . .
C9 C 0.3273(3) 0.1201(5) 0.33052(14) 0.0787(10) Uani 1 1 d . . .
C10 C 0.2037(3) 0.1230(4) 0.31271(13) 0.0771(10) Uani 1 1 d . . .
C11 C 0.4536(4) 0.0406(5) 0.12146(15) 0.0790(11) Uani 1 1 d . . .
C12 C 0.6594(5) 0.0647(8) 0.13502(17) 0.0966(16) Uani 1 1 d . . .
C13 C 0.1385(6) 0.0444(9) 0.3488(2) 0.1120(18) Uani 1 1 d . . .
C14 C 0.1576(5) 0.2642(6) 0.3060(2) 0.0940(15) Uani 1 1 d . . .
HC3' H 0.061(2) -0.015(3) 0.0525(10) 0.049(8) Uiso 1 1 d . . .
HC9' H 0.404(3) 0.065(3) 0.0206(11) 0.055(8) Uiso 1 1 d . . .
HC8 H 0.503(2) 0.025(4) 0.2965(10) 0.054(8) Uiso 1 1 d . . .
HN2' H 0.249(3) 0.128(3) 0.0562(12) 0.058(9) Uiso 1 1 d . . .
H2'A H -0.007(3) 0.048(3) 0.1212(11) 0.058(9) Uiso 1 1 d . . .
HC8' H 0.271(3) -0.103(4) 0.0461(12) 0.072(10) Uiso 1 1 d . . .
HC2A H 0.595(3) 0.278(4) 0.1823(12) 0.075(11) Uiso 1 1 d . . .
HN1 H 0.447(3) 0.125(3) 0.2196(11) 0.057(9) Uiso 1 1 d . . .
H12A H 0.672(3) 0.013(5) 0.1633(17) 0.096(13) Uiso 1 1 d . . .
HC2B H 0.462(3) 0.279(4) 0.1676(12) 0.074(10) Uiso 1 1 d . . .
H14A H 0.080(3) 0.261(4) 0.2993(13) 0.073(11) Uiso 1 1 d . . .
H13A H 0.451(3) 0.252(4) -0.0597(15) 0.086(11) Uiso 1 1 d . . .
H22A H -0.077(4) 0.185(4) 0.1840(14) 0.077(12) Uiso 1 1 d . . .
HC5A H 0.752(4) 0.266(6) 0.3159(18) 0.123(18) Uiso 1 1 d . . .
H11A H 0.382(4) 0.096(5) 0.1181(15) 0.099(14) Uiso 1 1 d . . .
HC3 H 0.575(3) 0.294(4) 0.2622(11) 0.068(9) Uiso 1 1 d . . .
HN2 H 0.406(3) 0.271(5) 0.2980(15) 0.091(14) Uiso 1 1 d . . .
H13B H 0.543(3) 0.213(4) -0.0122(13) 0.079(11) Uiso 1 1 d . . .
H7'A H 0.130(3) -0.074(4) -0.0299(13) 0.078(11) Uiso 1 1 d . . .
HC7A H 0.591(4) 0.238(6) 0.3529(16) 0.110(16) Uiso 1 1 d . . .
H7'B H 0.245(4) -0.122(5) -0.0278(15) 0.099(15) Uiso 1 1 d . . .
H4'A H 0.125(4) -0.259(5) 0.0859(16) 0.101(16) Uiso 1 1 d . . .
H14B H 0.166(3) 0.306(5) 0.3308(15) 0.084(13) Uiso 1 1 d . . .
H23C H 0.498(4) 0.372(5) -0.0299(15) 0.096(14) Uiso 1 1 d . . .
HC6A H 0.732(4) 0.094(5) 0.3760(18) 0.109(15) Uiso 1 1 d . . .
H24B H 0.253(4) 0.303(5) -0.0449(17) 0.104(14) Uiso 1 1 d . . .
HC7B H 0.540(4) 0.093(5) 0.3695(17) 0.104(14) Uiso 1 1 d . . .
HC4B H 0.688(3) 0.029(5) 0.2553(13) 0.084(13) Uiso 1 1 d . . .
HC9B H 0.328(3) 0.171(4) 0.3629(14) 0.083(11) Uiso 1 1 d . . .
H12A H 0.667(4) 0.004(6) 0.1063(19) 0.127(17) Uiso 1 1 d . . .
HC4A H 0.731(3) 0.185(5) 0.2408(14) 0.084(12) Uiso 1 1 d . . .
HC9A H 0.358(4) 0.010(5) 0.3320(17) 0.119(16) Uiso 1 1 d . . .
H2'B H 0.038(4) -0.058(5) 0.1616(16) 0.106(14) Uiso 1 1 d . . .
HC6B H 0.689(3) -0.015(5) 0.3419(14) 0.081(12) Uiso 1 1 d . . .
H6'A H 0.137(5) -0.307(7) -0.034(2) 0.14(2) Uiso 1 1 d . . .
H12B H 0.712(4) 0.129(5) 0.1354(16) 0.093(18) Uiso 1 1 d . . .
H13A H 0.151(5) 0.095(7) 0.375(2) 0.14(2) Uiso 1 1 d . . .
HC5B H 0.833(5) 0.113(6) 0.3089(19) 0.14(2) Uiso 1 1 d . . .
H21A H 0.021(5) 0.280(6) 0.113(2) 0.15(2) Uiso 1 1 d . . .
H24A H 0.234(4) 0.363(5) 0.0098(19) 0.116(18) Uiso 1 1 d . . .
H5'A H -0.021(4) -0.219(5) 0.0042(16) 0.107(15) Uiso 1 1 d . . .
H11B H 0.482(3) -0.017(4) 0.0948(15) 0.088(12) Uiso 1 1 d . . .
H11C H 0.447(4) -0.009(5) 0.1489(18) 0.108(15) Uiso 1 1 d . . .
HN1' H 0.192(3) -0.051(5) 0.1201(14) 0.085(14) Uiso 1 1 d . . .
H24C H 0.301(4) 0.447(6) -0.0243(16) 0.103(14) Uiso 1 1 d . . .
H4'B H 0.001(4) -0.214(5) 0.0810(16) 0.105(15) Uiso 1 1 d . . .
H21C H 0.111(6) 0.360(8) 0.170(3) 0.19(3) Uiso 1 1 d . . .
H22B H -0.008(4) 0.256(5) 0.2179(18) 0.104(18) Uiso 1 1 d . . .
H5'B H 0.025(4) -0.380(6) 0.0281(16) 0.109(15) Uiso 1 1 d . . .
H13B H 0.162(6) -0.047(8) 0.343(2) 0.16(3) Uiso 1 1 d . . .
H21B H 0.155(6) 0.265(8) 0.123(2) 0.17(3) Uiso 1 1 d . . .
H13C H 0.047(5) 0.043(6) 0.3369(18) 0.14(2) Uiso 1 1 d . . .
H14C H 0.190(4) 0.318(5) 0.2881(15) 0.082(15) Uiso 1 1 d . . .
H6'B H 0.200(5) -0.325(6) 0.0110(19) 0.13(2) Uiso 1 1 d . . .
H9'A H 0.336(3) 0.062(5) -0.0306(15) 0.104(13) Uiso 1 1 d . . .
H22C H -0.013(6) 0.077(8) 0.230(2) 0.18(3) Uiso 1 1 d . . .

loop_
_atom_site_aniso_label
_atom_site_aniso_U_11
_atom_site_aniso_U_22
_atom_site_aniso_U_33
_atom_site_aniso_U_23
_atom_site_aniso_U_13
_atom_site_aniso_U_12
S2' 0.0810(5) 0.0544(5) 0.0565(4) 0.0003(3) 0.0112(4) 0.0045(4)
S1 0.0654(5) 0.0956(7) 0.0585(5) 0.0152(4) 0.0068(3) -0.0150(4)
S1' 0.0607(5) 0.1417(11) 0.0798(6) -0.0111(6) 0.0169(4) 0.0015(5)
S2 0.1228(9) 0.0747(7) 0.0825(7) -0.0204(5) 0.0074(6) 0.0073(6)
N1 0.0612(15) 0.0743(19) 0.0501(14) 0.0023(12) 0.0069(11) -0.0079(13)
N2' 0.0613(15) 0.0617(18) 0.0618(16) -0.0003(14) 0.0112(12) 0.0004(12)
N1' 0.0575(15) 0.088(2) 0.0660(17) -0.0002(16) 0.0136(13) -0.0035(16)
N2 0.084(2) 0.082(2) 0.0652(17) 0.0089(17) 0.0225(14) 0.0133(17)
C13' 0.093(3) 0.084(3) 0.059(2) 0.008(2) 0.0233(19) -0.008(2)
C10' 0.0720(19) 0.061(2) 0.0506(15) 0.0079(14) 0.0079(14) 0.0026(15)
C8' 0.0514(16) 0.061(2) 0.0674(19) 0.0008(16) 0.0011(14) 0.0066(15)
C9' 0.0607(18) 0.064(2) 0.0550(17) -0.0033(15) 0.0076(14) 0.0010(16)
C3' 0.0499(16) 0.066(2) 0.074(2) 0.0080(17) 0.0001(14) -0.0013(15)
C1' 0.0598(19) 0.095(3) 0.085(2) -0.001(2) 0.0164(17) 0.0071(19)
C4' 0.078(3) 0.075(3) 0.117(4) 0.012(3) 0.008(3) -0.016(2)
C7' 0.072(2) 0.085(3) 0.080(2) -0.016(2) 0.003(2) 0.000(2)
C2' 0.061(2) 0.117(4) 0.084(3) -0.004(3) 0.023(2) -0.015(2)
C14' 0.095(3) 0.080(3) 0.088(3) 0.023(3) -0.006(2) 0.011(2)
C5' 0.093(3) 0.081(3) 0.140(4) -0.021(3) 0.004(3) -0.021(3)
C6' 0.106(4) 0.083(4) 0.129(5) -0.037(3) 0.003(3) -0.008(3)
C11' 0.096(4) 0.101(4) 0.140(5) 0.002(4) 0.020(4) 0.008(3)
C12' 0.061(2) 0.157(6) 0.107(4) -0.019(4) 0.020(2) 0.014(3)
C1 0.0676(18) 0.062(2) 0.0476(15) 0.0030(14) 0.0068(13) 0.0021(15)
C2 0.070(2) 0.061(2) 0.0524(16) -0.0002(15) 0.0073(14) -0.0017(17)
C3 0.0714(18) 0.059(2) 0.0493(15) 0.0012(14) 0.0062(13) -0.0021(15)
C4 0.063(2) 0.096(3) 0.069(2) 0.009(2) 0.0078(16) -0.010(2)
C5 0.076(3) 0.125(5) 0.087(3) 0.020(3) -0.007(2) -0.022(3)
C6 0.088(3) 0.112(4) 0.071(2) 0.019(3) -0.013(2) -0.011(3)
C7 0.102(3) 0.077(3) 0.0530(18) -0.0013(18) 0.0065(18) -0.001(2)
C8 0.0671(19) 0.063(2) 0.0551(17) -0.0014(15) 0.0116(14) 0.0041(16)
C9 0.076(2) 0.094(3) 0.068(2) -0.009(2) 0.0204(17) -0.001(2)
C10 0.079(2) 0.082(3) 0.072(2) -0.0192(19) 0.0221(17) -0.0020(19)
C11 0.109(3) 0.064(2) 0.063(2) 0.0060(19) -0.005(2) -0.016(2)
C12 0.091(3) 0.135(5) 0.065(2) 0.005(3) 0.013(2) 0.041(3)
C13 0.114(4) 0.130(5) 0.095(4) -0.012(4) 0.032(3) -0.029(4)
C14 0.091(3) 0.086(3) 0.107(4) -0.041(3) 0.020(3) 0.006(3)

loop_
_atom_type_symbol
_atom_type_description
_atom_type_scat_dispersion_real
_atom_type_scat_dispersion_imag
_atom_type_scat_source
C C 0.0181 0.0091 'International Tables Vol C Tables 4.2.6.8 and 6.1.1.4'
H H 0.0000 0.0000 'International Tables Vol C Tables 4.2.6.8 and 6.1.1.4'
N N 0.0311 0.0180 'International Tables Vol C Tables 4.2.6.8 and 6.1.1.4'
S S 0.3331 0.5567 'International Tables Vol C Tables 4.2.6.8 and 6.1.1.4'

loop_
_geom_angle_atom_site_label_1
_geom_angle_atom_site_label_2
_geom_angle_atom_site_label_3
_geom_angle
_geom_angle_site_symmetry_1
_geom_angle_site_symmetry_3
_geom_angle_publ_flag
C10' S2' S1 106.29(11) . . ?
C1 S1 S2' 108.62(11) . . ?
C1' S1' S2 107.11(14) . . ?
C10 S2 S1' 106.77(15) . . ?
C2 N1 C3 115.9(3) . . ?
C8' N2' C9' 115.4(3) . . ?
C2' N1' C3' 117.2(3) . . ?
C9 N2 C8 115.0(3) . . ?
C9' C10' C14' 111.8(3) . . ?
C9' C10' C13' 109.1(3) . . ?
C14' C10' C13' 110.7(3) . . ?
C9' C10' S2' 112.6(2) . . ?
C14' C10' S2' 102.7(3) . . ?
C13' C10' S2' 109.8(3) . . ?
N2' C8' C7' 112.2(3) . . ?
N2' C8' C3' 109.0(3) . . ?
C7' C8' C3' 110.9(3) . . ?
N2' C9' C10' 113.2(3) . . ?
N1' C3' C4' 115.6(3) . . ?
N1' C3' C8' 108.7(3) . . ?
C4' C3' C8' 112.6(3) . . ?
C2' C1' C12' 109.6(4) . . ?
C2' C1' C11' 110.7(4) . . ?
C12' C1' C11' 111.5(5) . . ?
C2' C1' S1' 109.9(3) . . ?
C12' C1' S1' 112.8(3) . . ?
C11' C1' S1' 102.2(3) . . ?
C5' C4' C3' 112.5(4) . . ?
C6' C7' C8' 112.7(4) . . ?
N1' C2' C1' 113.1(3) . . ?
C6' C5' C4' 110.1(4) . . ?
C5' C6' C7' 110.9(4) . . ?
C11 C1 C12 110.7(4) . . ?
C11 C1 C2 110.6(3) . . ?
C12 C1 C2 110.9(3) . . ?
C11 C1 S1 112.4(2) . . ?
C12 C1 S1 104.4(3) . . ?
C2 C1 S1 107.7(2) . . ?
N1 C2 C1 112.3(3) . . ?
N1 C3 C8 108.5(3) . . ?
N1 C3 C4 109.6(3) . . ?
C8 C3 C4 110.9(3) . . ?
C5 C4 C3 113.4(4) . . ?
C6 C5 C4 109.9(4) . . ?
C5 C6 C7 111.0(4) . . ?
C6 C7 C8 111.8(3) . . ?
N2 C8 C3 108.4(3) . . ?
N2 C8 C7 113.9(3) . . ?
C3 C8 C7 112.4(3) . . ?
N2 C9 C10 112.6(3) . . ?
C14 C10 C13 110.2(5) . . ?
C14 C10 C9 113.9(4) . . ?
C13 C10 C9 106.5(4) . . ?
C14 C10 S2 113.3(3) . . ?
C13 C10 S2 103.4(4) . . ?
C9 C10 S2 108.8(3) . . ?

loop_
_geom_bond_atom_site_label_1
_geom_bond_atom_site_label_2
_geom_bond_distance
_geom_bond_site_symmetry_2
_geom_bond_publ_flag
S2' C10' 1.862(3) . ?
S2' S1 2.0296(13) . ?
S1 C1 1.850(3) . ?
S1' C1' 1.862(4) . ?
S1' S2 2.0296(17) . ?
S2 C10 1.851(4) . ?
N1 C2 1.457(4) . ?
N1 C3 1.469(4) . ?
N2' C8' 1.448(4) . ?
N2' C9' 1.463(4) . ?
N1' C2' 1.456(5) . ?
N1' C3' 1.457(4) . ?
N2 C9 1.440(5) . ?
N2 C8 1.469(5) . ?
C13' C10' 1.529(5) . ?
C10' C9' 1.522(5) . ?
C10' C14' 1.528(5) . ?
C8' C7' 1.522(5) . ?
C8' C3' 1.527(4) . ?
C3' C4' 1.526(6) . ?
C1' C2' 1.505(6) . ?
C1' C12' 1.526(5) . ?
C1' C11' 1.536(7) . ?
C4' C5' 1.519(7) . ?
C7' C6' 1.512(7) . ?
C5' C6' 1.507(8) . ?
C1 C11 1.515(5) . ?
C1 C12 1.519(5) . ?
C1 C2 1.524(4) . ?
C3 C8 1.514(4) . ?
C3 C4 1.527(5) . ?
C4 C5 1.511(6) . ?
C5 C6 1.507(6) . ?
C6 C7 1.518(6) . ?
C7 C8 1.525(5) . ?
C9 C10 1.546(6) . ?
C10 C14 1.487(7) . ?
C10 C13 1.537(7) . ?

loop_
_geom_torsion_atom_site_label_1
_geom_torsion_atom_site_label_2
_geom_torsion_atom_site_label_3
_geom_torsion_atom_site_label_4
_geom_torsion
_geom_torsion_site_symmetry_1
_geom_torsion_site_symmetry_2
_geom_torsion_site_symmetry_3
_geom_torsion_site_symmetry_4
_geom_torsion_publ_flag
C10' S2' S1 C1 -110.09(16) . . . . ?
C1' S1' S2 C10 -112.6(2) . . . . ?
S1 S2' C10' C9' 75.6(2) . . . . ?
S1 S2' C10' C14' -164.0(2) . . . . ?
S1 S2' C10' C13' -46.2(3) . . . . ?
C9' N2' C8' C7' -67.6(4) . . . . ?
C9' N2' C8' C3' 169.2(3) . . . . ?
C8' N2' C9' C10' -174.6(3) . . . . ?
C14' C10' C9' N2' -49.1(4) . . . . ?
C13' C10' C9' N2' -171.9(3) . . . . ?
S2' C10' C9' N2' 65.9(3) . . . . ?
C2' N1' C3' C4' -64.0(5) . . . . ?
C2' N1' C3' C8' 168.2(4) . . . . ?
N2' C8' C3' N1' -56.9(4) . . . . ?
C7' C8' C3' N1' 179.1(3) . . . . ?
N2' C8' C3' C4' 173.7(3) . . . . ?
C7' C8' C3' C4' 49.7(5) . . . . ?
S2 S1' C1' C2' -79.5(3) . . . . ?
S2 S1' C1' C12' 43.0(4) . . . . ?
S2 S1' C1' C11' 162.9(3) . . . . ?
N1' C3' C4' C5' -177.8(4) . . . . ?
C8' C3' C4' C5' -52.0(5) . . . . ?
N2' C8' C7' C6' -174.9(4) . . . . ?
C3' C8' C7' C6' -52.8(5) . . . . ?
C3' N1' C2' C1' -150.3(4) . . . . ?
C12' C1' C2' N1' 178.4(4) . . . . ?
C11' C1' C2' N1' 55.0(5) . . . . ?
S1' C1' C2' N1' -57.2(5) . . . . ?
C3' C4' C5' C6' 55.3(6) . . . . ?
C4' C5' C6' C7' -57.6(7) . . . . ?
C8' C7' C6' C5' 57.5(7) . . . . ?
S2' S1 C1 C11 44.4(3) . . . . ?
S2' S1 C1 C12 164.4(3) . . . . ?
S2' S1 C1 C2 -77.6(2) . . . . ?
C3 N1 C2 C1 138.7(3) . . . . ?
C11 C1 C2 N1 56.9(4) . . . . ?
C12 C1 C2 N1 -66.3(5) . . . . ?
S1 C1 C2 N1 -180.0(2) . . . . ?
C2 N1 C3 C8 153.4(3) . . . . ?
C2 N1 C3 C4 -85.4(4) . . . . ?
N1 C3 C4 C5 -172.6(4) . . . . ?
C8 C3 C4 C5 -52.9(5) . . . . ?
C3 C4 C5 C6 56.4(6) . . . . ?
C4 C5 C6 C7 -57.3(7) . . . . ?
C5 C6 C7 C8 56.4(6) . . . . ?
C9 N2 C8 C3 173.7(3) . . . . ?
C9 N2 C8 C7 -60.3(5) . . . . ?
N1 C3 C8 N2 -62.3(4) . . . . ?
C4 C3 C8 N2 177.2(3) . . . . ?
N1 C3 C8 C7 170.8(3) . . . . ?
C4 C3 C8 C7 50.4(4) . . . . ?
C6 C7 C8 N2 -177.0(4) . . . . ?
C6 C7 C8 C3 -53.1(5) . . . . ?
C8 N2 C9 C10 -151.2(4) . . . . ?
N2 C9 C10 C14 -64.9(5) . . . . ?
N2 C9 C10 C13 173.4(4) . . . . ?
N2 C9 C10 S2 62.5(4) . . . . ?
S1' S2 C10 C14 38.8(4) . . . . ?
S1' S2 C10 C13 158.0(4) . . . . ?
S1' S2 C10 C9 -89.1(3) . . . . ?
